data_7039225
loop_
_publ_author_name
'Noh, Tae Hwan'
'Lee, Haeri'
'Kim, Doeon'
'Moon, Dohyun'
'Lee, Young-A'
'Jung, Ok-Sang'

_publ_section_title
;
 Photoreaction of adsorbed diiodomethane: halide effects of a series of
 neutral palladium(ii) coordination cages.
;
_journal_issue 23
_journal_name_full 'Dalton transactions (Cambridge, England : 2003)'
_journal_page_first 9574
_journal_page_last 9581
_journal_paper_doi 10.1039/c6dt01278g
_journal_volume 45
_journal_year 2016
_chemical_formula_sum 'C108 H96 I12 N24 O12 Pd6'
_chemical_formula_weight 4083.28
_space_group_crystal_system monoclinic
_space_group_IT_number 14
_space_group_name_Hall '-P 2ybc'
_space_group_name_H-M_alt 'P 1 21/c 1'
_symmetry_space_group_name_Hall '-P 2ybc'
_symmetry_space_group_name_H-M 'P 1 21/c 1'
_atom_sites_solution_hydrogens geom
_audit_creation_method SHELXL-2014/7
_audit_update_record
;
2016-04-29 deposited with the CCDC.
2016-05-10 downloaded from the CCDC.
;
_cell_angle_alpha 90
_cell_angle_beta 92.14(3)
_cell_angle_gamma 90
_cell_formula_units_Z 4
_cell_length_a 31.977(6)
_cell_length_b 17.382(4)
_cell_length_c 35.886(7)
_cell_measurement_reflns_used 214308
_cell_measurement_temperature 100(2)
_cell_measurement_theta_max 33.749
_cell_measurement_theta_min 1.489
_cell_volume 19932(7)
_computing_cell_refinement 'Bruker SAINT'
_computing_data_collection 'Bruker APEX2'
_computing_data_reduction 'Bruker SAINT, SADABS and XPREP'
_computing_molecular_graphics 'Bruker SHELXTL'
_computing_publication_material 'Bruker SHELXTL'
_computing_structure_refinement 'SHELXL-2014/7 (Sheldrick, 2014)'
_computing_structure_solution 'SHELXS-97 (Sheldrick, 2008)'
_diffrn_ambient_temperature 100(2)
_diffrn_measured_fraction_theta_full 0.930
_diffrn_measured_fraction_theta_max 0.930
_diffrn_measurement_details
;
1.00 degrees, 1.0 sec, detector distance 63.00 mm
;
_diffrn_measurement_device_type synchrotron
_diffrn_measurement_method '\w scans'
_diffrn_radiation_type synchrotron
_diffrn_radiation_wavelength 0.800
_diffrn_reflns_av_R_equivalents 0.0546
_diffrn_reflns_av_unetI/netI 0.0581
_diffrn_reflns_Laue_measured_fraction_full 0.930
_diffrn_reflns_Laue_measured_fraction_max 0.930
_diffrn_reflns_limit_h_max 35
_diffrn_reflns_limit_h_min -35
_diffrn_reflns_limit_k_max 19
_diffrn_reflns_limit_k_min -19
_diffrn_reflns_limit_l_max 40
_diffrn_reflns_limit_l_min -40
_diffrn_reflns_number 99104
_diffrn_reflns_point_group_measured_fraction_full 0.930
_diffrn_reflns_point_group_measured_fraction_max 0.930
_diffrn_reflns_theta_full 26.999
_diffrn_reflns_theta_max 26.999
_diffrn_reflns_theta_min 1.489
_exptl_absorpt_coefficient_mu 2.342
_exptl_absorpt_correction_T_max 0.931
_exptl_absorpt_correction_T_min 0.779
_exptl_absorpt_correction_type empirical
_exptl_absorpt_process_details
;
(<i>HKL3000sm SCALEPACK</i>; Otwinowski & Minor, 1997)
;
_exptl_crystal_colour orange
_exptl_crystal_density_diffrn 1.361
_exptl_crystal_description block
_exptl_crystal_F_000 7680
_exptl_crystal_size_max 0.112
_exptl_crystal_size_mid 0.034
_exptl_crystal_size_min 0.031
_refine_diff_density_max 2.487
_refine_diff_density_min -2.078
_refine_diff_density_rms 0.218
_refine_ls_extinction_method none
_refine_ls_goodness_of_fit_ref 1.305
_refine_ls_hydrogen_treatment constr
_refine_ls_matrix_type full
_refine_ls_number_parameters 1459
_refine_ls_number_reflns 28383
_refine_ls_number_restraints 85
_refine_ls_restrained_S_all 1.306
_refine_ls_R_factor_all 0.1425
_refine_ls_R_factor_gt 0.1090
_refine_ls_shift/su_max 0.001
_refine_ls_shift/su_mean 0.000
_refine_ls_structure_factor_coef Fsqd
_refine_ls_weighting_details 'w=1/[\s^2^(Fo^2^)+(0.2000P)^2^] where P=(Fo^2^+2Fc^2^)/3'
_refine_ls_weighting_scheme calc
_refine_ls_wR_factor_gt 0.3504
_refine_ls_wR_factor_ref 0.3662
_reflns_Friedel_coverage 0.000
_reflns_number_gt 16789
_reflns_number_total 28383
_reflns_threshold_expression 'I > 2\s(I)'
_cod_data_source_file c6dt01278g2.cif
_cod_data_source_block 1471904
_cod_depositor_comments 'Adding full bibliography for 7039224--7039226.cif.'
_cod_database_code 7039225
_shelx_shelxl_version_number 2014/7
_shelx_space_group_comment
; 
The symmetry employed for this shelxl refinement is uniquely defined 
by the following loop, which should always be used as a source of 
symmetry information in preference to the above space-group names. 
They are only intended as comments. 
;
_shelx_estimated_absorpt_t_min 0.779
_shelx_estimated_absorpt_t_max 0.931
_platon_squeeze_void_probe_radius 1.20

loop_
_space_group_symop_operation_xyz
'x, y, z'
'-x, y+1/2, -z+1/2'
'-x, -y, -z'
'x, -y-1/2, z-1/2'

loop_
_atom_site_label
_atom_site_type_symbol
_atom_site_fract_x
_atom_site_fract_y
_atom_site_fract_z
_atom_site_U_iso_or_equiv
_atom_site_adp_type
_atom_site_occupancy
_atom_site_site_symmetry_order
_atom_site_calc_flag
_atom_site_refinement_flags_posn
_atom_site_refinement_flags_adp
Pd1 Pd 0.46780(4) 0.35338(7) 0.51877(4) 0.0719(4) Uani 1 1 d . .
Pd2 Pd 0.27596(4) -0.31794(6) 0.42397(3) 0.0587(3) Uani 1 1 d . .
Pd3 Pd 0.01907(4) 0.35244(6) 0.50043(4) 0.0610(4) Uani 1 1 d . .
Pd4 Pd 0.21164(4) 0.31423(8) 0.85469(4) 0.0692(4) Uani 1 1 d . .
Pd5 Pd 0.51098(4) -0.23913(8) 0.71040(4) 0.0740(4) Uani 1 1 d . .
Pd6 Pd 0.05622(4) -0.30614(6) 0.77446(3) 0.0581(3) Uani 1 1 d . .
I1 I 0.44103(5) 0.48643(8) 0.52986(5) 0.1076(5) Uani 1 1 d . .
I2 I 0.49829(6) 0.22223(9) 0.50914(6) 0.1310(7) Uani 1 1 d . .
I3 I 0.34759(6) -0.26881(10) 0.41637(5) 0.1191(6) Uani 1 1 d . .
I4 I 0.20384(6) -0.36699(9) 0.42889(5) 0.1167(6) Uani 1 1 d . .
I5 I 0.04822(5) 0.45570(8) 0.54196(6) 0.1154(6) Uani 1 1 d . .
I6 I -0.00737(6) 0.24813(11) 0.45978(5) 0.1263(6) Uani 1 1 d . .
I7 I 0.19174(6) 0.43387(9) 0.82262(5) 0.1198(6) Uani 1 1 d . .
I8 I 0.23213(7) 0.19245(12) 0.88828(6) 0.1345(7) Uani 1 1 d . .
I9 I 0.48228(7) -0.25965(12) 0.77308(5) 0.1283(6) Uani 1 1 d . .
I10 I 0.53635(6) -0.21749(11) 0.64701(6) 0.1313(7) Uani 1 1 d . .
I11 I 0.11249(6) -0.29123(11) 0.82318(5) 0.1178(6) Uani 1 1 d . .
I12 I 0.00096(5) -0.32784(9) 0.72473(5) 0.1110(5) Uani 1 1 d . .
O1 O 0.3038(4) 0.3037(6) 0.4996(4) 0.083(4) Uani 1 1 d . .
O2 O 0.2978(4) -0.0355(6) 0.4403(4) 0.084(4) Uani 1 1 d . .
O3 O 0.1300(4) 0.1402(6) 0.4670(3) 0.068(3) Uani 1 1 d . .
O4 O 0.4035(4) 0.3498(7) 0.6624(5) 0.112(5) Uani 1 1 d D .
O5 O 0.3252(11) 0.1425(17) 0.7949(8) 0.254(13) Uani 1 1 d D U
O6 O 0.4268(5) -0.0157(10) 0.7497(6) 0.128(6) Uani 1 1 d . .
O7 O 0.2142(4) -0.3654(7) 0.5633(3) 0.080(3) Uani 1 1 d . .
O8 O 0.3609(4) -0.3467(7) 0.7170(4) 0.087(4) Uani 1 1 d . .
O9 O 0.2124(4) -0.3519(9) 0.7415(3) 0.094(4) Uani 1 1 d . .
O10 O 0.0731(6) 0.2589(8) 0.6045(5) 0.129(6) Uani 1 1 d . .
O11 O 0.0140(5) -0.0545(7) 0.6855(5) 0.104(5) Uani 1 1 d . .
O12 O 0.1295(7) 0.2821(7) 0.7317(5) 0.143(8) Uani 1 1 d D .
N1 N 0.4354(5) 0.3470(7) 0.4694(4) 0.069(4) Uani 1 1 d . .
N2 N 0.3512(4) 0.2077(7) 0.4903(4) 0.072(4) Uani 1 1 d . .
H2A H 0.3552 0.1606 0.4841 0.087 Uiso 1 1 calc R U
N3 N 0.2539(4) -0.2379(6) 0.3870(3) 0.056(3) Uani 1 1 d . .
N4 N 0.2306(4) -0.0793(6) 0.4516(3) 0.060(3) Uani 1 1 d . .
H4A H 0.2058 -0.0673 0.4580 0.071 Uiso 1 1 calc R U
N5 N 0.0629(4) 0.3733(10) 0.4625(5) 0.098(6) Uani 1 1 d . .
N6 N 0.1485(4) 0.2485(6) 0.4956(4) 0.061(3) Uani 1 1 d . .
H6A H 0.1682 0.2755 0.5061 0.073 Uiso 1 1 calc R U
N7 N 0.5026(5) 0.3609(7) 0.5691(5) 0.087(5) Uani 1 1 d . .
N8 N 0.4323(6) 0.2499(11) 0.6286(5) 0.110(6) Uani 1 1 d D U
H8A H 0.4407 0.2030 0.6294 0.132 Uiso 1 1 calc R U
N9 N 0.2734(5) 0.3393(10) 0.8522(4) 0.085(4) Uani 1 1 d . .
N10 N 0.3060(7) 0.2551(12) 0.7685(6) 0.128(7) Uani 1 1 d D U
H10A H 0.3132 0.2896 0.7527 0.154 Uiso 1 1 calc R U
N11 N 0.5320(5) -0.1351(10) 0.7242(4) 0.076(4) Uani 1 1 d . .
N12 N 0.4501(6) -0.0084(9) 0.6909(5) 0.098(5) Uani 1 1 d . .
H12A H 0.4499 0.0163 0.6701 0.118 Uiso 1 1 calc R U
N13 N 0.3001(4) -0.3954(7) 0.4592(3) 0.060(3) Uani 1 1 d . .
N14 N 0.2803(4) -0.3213(6) 0.5528(4) 0.057(3) Uani 1 1 d . .
H14A H 0.3040 -0.3055 0.5620 0.069 Uiso 1 1 calc R U
N15 N 0.4915(4) -0.3447(8) 0.6935(4) 0.068(4) Uani 1 1 d . .
N16 N 0.3806(4) -0.3031(9) 0.6624(4) 0.076(4) Uani 1 1 d . .
H16A H 0.3747 -0.2979 0.6389 0.091 Uiso 1 1 calc R U
N17 N 0.0838(5) -0.4079(7) 0.7593(4) 0.071(4) Uani 1 1 d . .
N18 N 0.1623(4) -0.3383(8) 0.6951(4) 0.072(4) Uani 1 1 d . .
H18A H 0.1556 -0.3339 0.6718 0.087 Uiso 1 1 calc R U
N19 N -0.0266(4) 0.3323(8) 0.5374(4) 0.070(4) Uani 1 1 d . .
N20 N 0.0217(4) 0.1752(7) 0.5914(4) 0.067(4) Uani 1 1 d . .
H20A H 0.0085 0.1341 0.5973 0.080 Uiso 1 1 calc R U
N21 N 0.0312(5) -0.2087(8) 0.7917(4) 0.084(5) Uani 1 1 d . .
N22 N 0.0707(6) -0.0679(7) 0.7227(4) 0.085(5) Uani 1 1 d . .
H22A H 0.0948 -0.0505 0.7300 0.102 Uiso 1 1 calc R U
N23 N 0.1480(5) 0.2851(10) 0.8553(6) 0.094(5) Uani 1 1 d . .
N24 N 0.1352(5) 0.1711(8) 0.7691(3) 0.082(5) Uani 1 1 d D .
H24A H 0.1323 0.1220 0.7711 0.099 Uiso 1 1 calc R U
C1 C 0.4008(6) 0.3027(8) 0.4630(6) 0.079(6) Uani 1 1 d . .
C2 C 0.3815(7) 0.3009(9) 0.4300(6) 0.078(5) Uani 1 1 d . .
H2B H 0.3569 0.2733 0.4261 0.094 Uiso 1 1 calc R U
C3 C 0.3976(8) 0.3383(12) 0.4033(8) 0.104(7) Uani 1 1 d . .
H3A H 0.3856 0.3335 0.3794 0.125 Uiso 1 1 calc R U
C4 C 0.4311(8) 0.3840(13) 0.4084(8) 0.105(8) Uani 1 1 d . .
H4B H 0.4409 0.4130 0.3888 0.126 Uiso 1 1 calc R U
C5 C 0.4499(7) 0.3875(10) 0.4413(6) 0.083(5) Uani 1 1 d . .
H5A H 0.4734 0.4183 0.4450 0.099 Uiso 1 1 calc R U
C6 C 0.3878(5) 0.2556(7) 0.4985(4) 0.060(4) Uani 1 1 d . .
H6B H 0.4110 0.2233 0.5071 0.073 Uiso 1 1 calc R U
H6C H 0.3816 0.2911 0.5185 0.073 Uiso 1 1 calc R U
C7 C 0.3112(6) 0.2339(8) 0.4918(5) 0.070(5) Uani 1 1 d . .
C8 C 0.2382(5) -0.1714(7) 0.3971(4) 0.051(3) Uani 1 1 d . .
C9 C 0.2255(6) -0.1174(9) 0.3727(4) 0.071(5) Uani 1 1 d . .
H9A H 0.2194 -0.0673 0.3798 0.085 Uiso 1 1 calc R U
C10 C 0.2223(7) -0.1412(12) 0.3372(6) 0.091(6) Uani 1 1 d . .
H10B H 0.2099 -0.1081 0.3197 0.110 Uiso 1 1 calc R U
C11 C 0.2357(8) -0.2097(11) 0.3252(5) 0.091(6) Uani 1 1 d . .
H11A H 0.2331 -0.2238 0.3002 0.109 Uiso 1 1 calc R U
C12 C 0.2530(6) -0.2570(10) 0.3512(5) 0.075(5) Uani 1 1 d . .
H12B H 0.2644 -0.3037 0.3440 0.090 Uiso 1 1 calc R U
C13 C 0.2428(6) -0.1574(8) 0.4405(5) 0.068(4) Uani 1 1 d . .
H13A H 0.2255 -0.1944 0.4531 0.081 Uiso 1 1 calc R U
H13B H 0.2716 -0.1664 0.4486 0.081 Uiso 1 1 calc R U
C14 C 0.2648(7) -0.0244(8) 0.4505(5) 0.072(5) Uani 1 1 d . .
C15 C 0.1012(7) 0.3339(10) 0.4622(6) 0.092(6) Uani 1 1 d . U
C16 C 0.1301(6) 0.3467(9) 0.4364(5) 0.079(5) Uani 1 1 d . .
H16B H 0.1551 0.3194 0.4378 0.094 Uiso 1 1 calc R U
C17 C 0.1231(7) 0.4014(15) 0.4067(7) 0.120(8) Uani 1 1 d . .
H17A H 0.1432 0.4143 0.3897 0.144 Uiso 1 1 calc R U
C18 C 0.0790(9) 0.4360(16) 0.4061(8) 0.138(11) Uani 1 1 d . .
H18B H 0.0686 0.4635 0.3855 0.166 Uiso 1 1 calc R U
C19 C 0.0552(8) 0.4253(13) 0.4366(7) 0.126(10) Uani 1 1 d . .
H19A H 0.0321 0.4570 0.4392 0.151 Uiso 1 1 calc R U
C20 C 0.1085(5) 0.2784(8) 0.4954(4) 0.058(4) Uani 1 1 d . .
H20B H 0.1044 0.3056 0.5186 0.070 Uiso 1 1 calc R U
H20C H 0.0883 0.2367 0.4936 0.070 Uiso 1 1 calc R U
C21 C 0.1593(6) 0.1804(9) 0.4806(4) 0.065(4) Uani 1 1 d . .
C22 C 0.2769(5) 0.1758(9) 0.4864(5) 0.066(4) Uani 1 1 d . .
C23 C 0.2849(5) 0.1040(7) 0.4759(4) 0.052(3) Uani 1 1 d . .
H23A H 0.3124 0.0877 0.4740 0.062 Uiso 1 1 calc R U
C24 C 0.2517(5) 0.0531(8) 0.4679(4) 0.054(4) Uani 1 1 d . .
C25 C 0.2097(5) 0.0823(9) 0.4705(4) 0.062(4) Uani 1 1 d . .
H25A H 0.1874 0.0499 0.4642 0.074 Uiso 1 1 calc R U
C26 C 0.2014(4) 0.1532(7) 0.4814(4) 0.047(3) Uani 1 1 d . .
C27 C 0.2356(5) 0.2035(8) 0.4870(4) 0.060(4) Uani 1 1 d . .
H27A H 0.2308 0.2556 0.4912 0.072 Uiso 1 1 calc R U
C28 C 0.4874(7) 0.3304(11) 0.6008(7) 0.089(6) Uani 1 1 d . .
C29 C 0.5101(7) 0.3316(11) 0.6344(7) 0.098(6) Uani 1 1 d . .
H29A H 0.5015 0.3081 0.6561 0.117 Uiso 1 1 calc R U
C30 C 0.5507(7) 0.3763(12) 0.6315(6) 0.093(6) Uani 1 1 d . .
H30A H 0.5676 0.3873 0.6525 0.112 Uiso 1 1 calc R U
C31 C 0.5609(7) 0.3987(11) 0.5980(7) 0.093(6) Uani 1 1 d . U
H31A H 0.5876 0.4189 0.5960 0.111 Uiso 1 1 calc R U
C32 C 0.5384(5) 0.3958(9) 0.5682(5) 0.064(4) Uani 1 1 d . .
H32A H 0.5473 0.4180 0.5463 0.076 Uiso 1 1 calc R U
C33 C 0.4440(8) 0.2965(10) 0.5968(7) 0.109(8) Uani 1 1 d . .
H33A H 0.4240 0.3381 0.5935 0.131 Uiso 1 1 calc R U
H33B H 0.4423 0.2649 0.5746 0.131 Uiso 1 1 calc R U
C34 C 0.4108(7) 0.2733(7) 0.6548(5) 0.108(7) Uani 1 1 d D U
C35 C 0.2970(6) 0.3182(11) 0.8268(5) 0.079(5) Uani 1 1 d . .
C36 C 0.3392(8) 0.3454(17) 0.8299(7) 0.124(9) Uani 1 1 d . .
H36A H 0.3568 0.3336 0.8107 0.149 Uiso 1 1 calc R U
C37 C 0.3563(10) 0.389(2) 0.8603(11) 0.174(16) Uani 1 1 d . .
H37A H 0.3848 0.3987 0.8633 0.209 Uiso 1 1 calc R U
C38 C 0.3313(11) 0.4132(19) 0.8821(9) 0.140(10) Uani 1 1 d . .
H38A H 0.3402 0.4495 0.8997 0.168 Uiso 1 1 calc R U
C39 C 0.2896(8) 0.3886(17) 0.8818(7) 0.126(9) Uani 1 1 d . .
H39 H 0.2723 0.4039 0.9008 0.151 Uiso 1 1 calc R U
C40 C 0.2763(8) 0.2812(14) 0.7959(7) 0.110(7) Uani 1 1 d . U
H40A H 0.2566 0.3168 0.7840 0.132 Uiso 1 1 calc R U
H40B H 0.2607 0.2374 0.8047 0.132 Uiso 1 1 calc R U
C41 C 0.3227(10) 0.1907(14) 0.7643(8) 0.174(13) Uani 1 1 d D U
C42 C 0.5147(8) -0.0693(14) 0.7138(7) 0.111(8) Uani 1 1 d . .
C43 C 0.5334(7) -0.0027(11) 0.7273(6) 0.089(6) Uani 1 1 d . .
H43A H 0.5177 0.0423 0.7251 0.107 Uiso 1 1 calc R U
C44 C 0.5688(8) 0.0030(13) 0.7420(6) 0.093(6) Uani 1 1 d . .
H44A H 0.5815 0.0510 0.7437 0.112 Uiso 1 1 calc R U
C45 C 0.5882(9) -0.0569(16) 0.7549(7) 0.118(8) Uani 1 1 d . U
H45A H 0.6122 -0.0548 0.7704 0.141 Uiso 1 1 calc R U
C46 C 0.5671(9) -0.1321(12) 0.7418(9) 0.129(11) Uani 1 1 d . .
H46A H 0.5808 -0.1781 0.7472 0.155 Uiso 1 1 calc R U
C47 C 0.4728(8) -0.0802(13) 0.6946(8) 0.133(10) Uani 1 1 d . .
H47A H 0.4764 -0.1020 0.6700 0.160 Uiso 1 1 calc R U
H47B H 0.4565 -0.1163 0.7087 0.160 Uiso 1 1 calc R U
C48 C 0.4305(8) 0.0183(12) 0.7184(9) 0.106(7) Uani 1 1 d . .
C49 C 0.3998(6) 0.2195(10) 0.6853(5) 0.082(5) Uani 1 1 d D .
C50 C 0.3636(7) 0.2393(12) 0.7076(7) 0.103(7) Uani 1 1 d . .
H50A H 0.3485 0.2847 0.7049 0.124 Uiso 1 1 calc R U
C51 C 0.3540(7) 0.1781(13) 0.7352(7) 0.114(8) Uani 1 1 d D .
C52 C 0.3802(8) 0.1158(13) 0.7398(7) 0.112(8) Uani 1 1 d . .
H52A H 0.3794 0.0883 0.7620 0.134 Uiso 1 1 calc R U
C53 C 0.4079(6) 0.0916(12) 0.7133(6) 0.087(6) Uani 1 1 d . .
C54 C 0.4195(6) 0.1496(10) 0.6890(5) 0.077(5) Uani 1 1 d . .
H54A H 0.4423 0.1403 0.6742 0.092 Uiso 1 1 calc R U
C55 C 0.2948(5) -0.3955(8) 0.4960(4) 0.057(4) Uani 1 1 d . .
C56 C 0.3111(5) -0.4576(7) 0.5193(4) 0.054(4) Uani 1 1 d . .
H56A H 0.3090 -0.4561 0.5451 0.064 Uiso 1 1 calc R U
C57 C 0.3299(6) -0.5201(10) 0.5019(5) 0.079(5) Uani 1 1 d . .
H57A H 0.3396 -0.5615 0.5162 0.095 Uiso 1 1 calc R U
C58 C 0.3341(6) -0.5211(9) 0.4656(5) 0.075(5) Uani 1 1 d . .
H58A H 0.3466 -0.5628 0.4542 0.090 Uiso 1 1 calc R U
C59 C 0.3200(6) -0.4606(9) 0.4450(5) 0.079(5) Uani 1 1 d . .
H59A H 0.3238 -0.4624 0.4194 0.095 Uiso 1 1 calc R U
C60 C 0.2728(5) -0.3279(7) 0.5124(3) 0.047(3) Uani 1 1 d . .
H60A H 0.2822 -0.2811 0.5005 0.056 Uiso 1 1 calc R U
H60B H 0.2429 -0.3328 0.5070 0.056 Uiso 1 1 calc R U
C61 C 0.2488(6) -0.3408(9) 0.5750(4) 0.064(4) Uani 1 1 d . .
C62 C 0.4547(7) -0.3581(11) 0.6794(5) 0.083(6) Uani 1 1 d . .
C63 C 0.4427(7) -0.4290(11) 0.6635(6) 0.088(6) Uani 1 1 d . .
H63A H 0.4170 -0.4344 0.6507 0.105 Uiso 1 1 calc R U
C64 C 0.4684(6) -0.4872(11) 0.6672(6) 0.081(5) Uani 1 1 d . .
H64A H 0.4617 -0.5356 0.6576 0.097 Uiso 1 1 calc R U
C65 C 0.5041(8) -0.4738(10) 0.6849(7) 0.101(7) Uani 1 1 d . .
H65A H 0.5207 -0.5156 0.6920 0.121 Uiso 1 1 calc R U
C66 C 0.5178(8) -0.4039(12) 0.6934(7) 0.106(7) Uani 1 1 d . .
H66A H 0.5460 -0.3962 0.6992 0.127 Uiso 1 1 calc R U
C67 C 0.4214(6) -0.2826(13) 0.6765(6) 0.091(6) Uani 1 1 d . .
H67A H 0.4191 -0.2603 0.7012 0.109 Uiso 1 1 calc R U
H67B H 0.4329 -0.2437 0.6605 0.109 Uiso 1 1 calc R U
C68 C 0.3528(6) -0.3286(9) 0.6832(5) 0.070(5) Uani 1 1 d . .
C69 C 0.1131(5) -0.4099(9) 0.7356(4) 0.057(4) Uani 1 1 d . .
C70 C 0.1250(6) -0.4798(12) 0.7247(8) 0.106(8) Uani 1 1 d . .
H70A H 0.1452 -0.4827 0.7069 0.127 Uiso 1 1 calc R U
C71 C 0.1108(8) -0.5415(13) 0.7368(8) 0.112(8) Uani 1 1 d . .
H71A H 0.1218 -0.5871 0.7277 0.134 Uiso 1 1 calc R U
C72 C 0.0806(7) -0.5468(13) 0.7624(8) 0.112(8) Uani 1 1 d . .
H72A H 0.0709 -0.5930 0.7719 0.134 Uiso 1 1 calc R U
C73 C 0.0650(6) -0.4712(9) 0.7731(6) 0.083(6) Uani 1 1 d . .
H73A H 0.0428 -0.4667 0.7890 0.100 Uiso 1 1 calc R U
C74 C 0.1297(5) -0.3378(9) 0.7225(4) 0.061(4) Uani 1 1 d . .
H74A H 0.1405 -0.3098 0.7442 0.073 Uiso 1 1 calc R U
H74B H 0.1063 -0.3083 0.7120 0.073 Uiso 1 1 calc R U
C75 C 0.2007(6) -0.3453(11) 0.7055(6) 0.089(6) Uani 1 1 d D U
C76 C 0.2599(5) -0.3399(8) 0.6165(4) 0.059(4) Uani 1 1 d . .
C77 C 0.3011(5) -0.3367(8) 0.6310(5) 0.058(4) Uani 1 1 d . .
H77A H 0.3231 -0.3361 0.6148 0.070 Uiso 1 1 calc R U
C78 C 0.3096(5) -0.3343(8) 0.6690(5) 0.062(4) Uani 1 1 d . .
C79 C 0.2761(5) -0.3392(8) 0.6931(4) 0.052(4) Uani 1 1 d . .
H79A H 0.2817 -0.3422 0.7187 0.062 Uiso 1 1 calc R U
C80 C 0.2361(5) -0.3398(8) 0.6800(4) 0.060(4) Uani 1 1 d D .
C81 C 0.2265(5) -0.3447(8) 0.6405(5) 0.063(4) Uani 1 1 d . .
H81A H 0.1991 -0.3509 0.6313 0.076 Uiso 1 1 calc R U
C82 C -0.0263(6) 0.2683(9) 0.5589(5) 0.066(4) Uani 1 1 d . .
C83 C -0.0576(7) 0.2558(12) 0.5817(5) 0.094(6) Uani 1 1 d . .
H83A H -0.0565 0.2128 0.5971 0.112 Uiso 1 1 calc R U
C84 C -0.0926(7) 0.3062(11) 0.5832(6) 0.092(6) Uani 1 1 d . .
H84A H -0.1143 0.2986 0.5994 0.111 Uiso 1 1 calc R U
C85 C -0.0916(5) 0.3676(10) 0.5584(5) 0.074(5) Uani 1 1 d . .
H85A H -0.1137 0.4023 0.5571 0.088 Uiso 1 1 calc R U
C86 C -0.0584(6) 0.3774(11) 0.5359(6) 0.088(6) Uani 1 1 d . .
H86A H -0.0589 0.4180 0.5190 0.106 Uiso 1 1 calc R U
C87 C 0.0109(6) 0.2126(10) 0.5577(5) 0.076(5) Uani 1 1 d . .
H87A H 0.0045 0.1737 0.5389 0.091 Uiso 1 1 calc R U
H87B H 0.0351 0.2409 0.5497 0.091 Uiso 1 1 calc R U
C88 C 0.0504(8) 0.2008(13) 0.6132(6) 0.097(6) Uani 1 1 d . U
C89 C 0.0401(7) -0.1390(12) 0.7724(6) 0.092(6) Uani 1 1 d . .
C90 C 0.0185(8) -0.0723(12) 0.7868(7) 0.116(9) Uani 1 1 d . .
H90A H 0.0183 -0.0259 0.7739 0.139 Uiso 1 1 calc R U
C91 C -0.0020(7) -0.0787(13) 0.8203(8) 0.102(7) Uani 1 1 d . .
H91A H -0.0160 -0.0352 0.8283 0.123 Uiso 1 1 calc R U
C92 C -0.0035(8) -0.134(2) 0.8396(7) 0.127(10) Uani 1 1 d . .
H92A H -0.0106 -0.1303 0.8644 0.152 Uiso 1 1 calc R U
C93 C 0.0063(8) -0.2095(12) 0.8226(6) 0.110(8) Uani 1 1 d . .
H93A H -0.0037 -0.2552 0.8323 0.132 Uiso 1 1 calc R U
C94 C 0.0563(8) -0.1441(9) 0.7368(6) 0.105(8) Uani 1 1 d . .
H94A H 0.0349 -0.1644 0.7196 0.126 Uiso 1 1 calc R U
H94B H 0.0796 -0.1798 0.7375 0.126 Uiso 1 1 calc R U
C95 C 0.0482(7) -0.0289(9) 0.7003(4) 0.066(4) Uani 1 1 d . .
C96 C 0.1308(6) 0.2462(13) 0.8293(6) 0.077(5) Uani 1 1 d . .
C97 C 0.0892(9) 0.2255(14) 0.8296(7) 0.117(8) Uani 1 1 d . .
H97A H 0.0766 0.1947 0.8112 0.140 Uiso 1 1 calc R U
C98 C 0.0665(9) 0.2556(16) 0.8610(7) 0.123(8) Uani 1 1 d . U
H98A H 0.0387 0.2425 0.8645 0.148 Uiso 1 1 calc R U
C99 C 0.0877(7) 0.3039(11) 0.8852(6) 0.088(6) Uani 1 1 d . .
H99A H 0.0724 0.3320 0.9020 0.105 Uiso 1 1 calc R U
C100 C 0.1270(9) 0.3124(12) 0.8860(6) 0.101(7) Uani 1 1 d . .
H10C H 0.1412 0.3357 0.9061 0.122 Uiso 1 1 calc R U
C101 C 0.1568(10) 0.2213(13) 0.8030(8) 0.134(11) Uani 1 1 d . .
H10D H 0.1786 0.1902 0.8151 0.161 Uiso 1 1 calc R U
H10E H 0.1703 0.2657 0.7923 0.161 Uiso 1 1 calc R U
C102 C 0.1227(8) 0.2058(7) 0.7401(4) 0.124(9) Uani 1 1 d D .
C103 C 0.0620(6) 0.1571(9) 0.6487(5) 0.075(5) Uani 1 1 d . .
C104 C 0.0480(5) 0.0847(8) 0.6572(4) 0.063(4) Uani 1 1 d . .
H10F H 0.0292 0.0592 0.6411 0.076 Uiso 1 1 calc R U
C105 C 0.0622(5) 0.0502(7) 0.6899(4) 0.059(4) Uani 1 1 d . .
C106 C 0.0831(6) 0.0906(9) 0.7158(4) 0.071(5) Uani 1 1 d . .
H10G H 0.0872 0.0689 0.7393 0.086 Uiso 1 1 calc R U
C107 C 0.0994(5) 0.1640(8) 0.7096(4) 0.072(5) Uani 1 1 d D .
C108 C 0.0866(7) 0.1978(9) 0.6762(5) 0.077(5) Uani 1 1 d . .
H10H H 0.0943 0.2484 0.6715 0.092 Uiso 1 1 calc R U

loop_
_atom_site_aniso_label
_atom_site_aniso_U_11
_atom_site_aniso_U_22
_atom_site_aniso_U_33
_atom_site_aniso_U_23
_atom_site_aniso_U_13
_atom_site_aniso_U_12
Pd1 0.0544(9) 0.0488(7) 0.1138(11) -0.0030(6) 0.0197(7) -0.0021(5)
Pd2 0.0669(9) 0.0451(6) 0.0648(7) -0.0012(5) 0.0116(6) 0.0116(5)
Pd3 0.0420(8) 0.0521(6) 0.0890(9) 0.0112(6) 0.0044(6) 0.0062(5)
Pd4 0.0628(10) 0.0818(9) 0.0629(7) -0.0029(6) -0.0002(6) -0.0001(6)
Pd5 0.0505(9) 0.0807(9) 0.0901(10) -0.0178(7) -0.0056(7) 0.0040(6)
Pd6 0.0495(8) 0.0529(6) 0.0724(8) 0.0097(5) 0.0071(6) 0.0054(5)
I1 0.0919(11) 0.0709(8) 0.1607(14) -0.0076(8) 0.0129(10) 0.0025(7)
I2 0.1018(14) 0.0879(10) 0.205(2) -0.0067(11) 0.0282(13) 0.0011(8)
I3 0.0959(13) 0.1157(12) 0.1464(14) 0.0191(10) 0.0145(10) 0.0180(9)
I4 0.1082(13) 0.0994(11) 0.1421(14) 0.0213(9) -0.0008(10) -0.0055(8)
I5 0.0883(11) 0.0706(8) 0.1878(17) -0.0008(9) 0.0129(11) 0.0071(7)
I6 0.1160(15) 0.1405(14) 0.1211(13) 0.0058(10) -0.0140(10) -0.0137(11)
I7 0.1344(16) 0.0951(10) 0.1286(13) -0.0059(9) -0.0131(11) 0.0036(9)
I8 0.1189(16) 0.1516(16) 0.1342(14) 0.0334(11) 0.0223(11) -0.0045(11)
I9 0.1213(16) 0.1423(15) 0.1202(13) -0.0097(10) -0.0103(11) -0.0109(11)
I10 0.1079(14) 0.1261(13) 0.1612(16) -0.0420(11) 0.0205(12) -0.0045(10)
I11 0.1153(14) 0.1306(13) 0.1069(11) -0.0051(9) -0.0033(9) 0.0179(10)
I12 0.0878(12) 0.1083(11) 0.1362(13) 0.0123(9) -0.0056(9) -0.0025(8)
O1 0.057(8) 0.048(6) 0.143(11) -0.021(6) 0.010(7) 0.011(5)
O2 0.070(9) 0.055(6) 0.130(11) -0.018(6) 0.032(8) 0.011(6)
O3 0.055(8) 0.057(6) 0.091(8) 0.004(5) 0.007(6) 0.025(5)
O4 0.066(10) 0.082(9) 0.188(15) 0.045(9) 0.001(9) 0.019(7)
O5 0.29(2) 0.23(2) 0.25(2) -0.018(17) 0.108(18) -0.019(18)
O6 0.089(13) 0.104(12) 0.190(18) 0.008(12) -0.033(11) 0.000(9)
O7 0.053(9) 0.105(9) 0.080(8) -0.004(6) -0.004(6) -0.018(7)
O8 0.067(9) 0.087(8) 0.108(10) 0.011(7) -0.006(7) -0.010(6)
O9 0.050(8) 0.177(14) 0.055(7) 0.007(7) -0.007(6) -0.002(7)
O10 0.148(16) 0.081(9) 0.153(14) 0.060(9) -0.035(11) -0.048(9)
O11 0.111(13) 0.066(8) 0.136(12) 0.011(7) 0.034(10) -0.009(8)
O12 0.20(2) 0.066(9) 0.153(14) 0.015(8) -0.092(13) -0.032(10)
N1 0.066(10) 0.042(7) 0.100(10) 0.002(7) 0.020(8) -0.001(6)
N2 0.054(10) 0.045(7) 0.120(11) -0.003(7) 0.025(8) 0.011(6)
N3 0.076(10) 0.045(6) 0.047(7) -0.011(5) 0.005(6) -0.010(6)
N4 0.051(8) 0.040(6) 0.088(9) -0.009(6) 0.011(7) -0.011(5)
N5 0.039(9) 0.117(12) 0.139(14) 0.076(11) 0.047(9) 0.047(8)
N6 0.044(8) 0.037(6) 0.102(10) -0.006(6) 0.014(7) 0.015(5)
N7 0.090(13) 0.051(7) 0.123(13) 0.015(8) 0.056(10) 0.033(8)
N8 0.101(10) 0.115(10) 0.114(10) 0.007(8) 0.010(8) -0.004(8)
N9 0.064(11) 0.114(12) 0.075(10) -0.011(9) -0.015(9) -0.022(9)
N10 0.131(13) 0.117(11) 0.140(12) -0.053(10) 0.055(10) -0.012(10)
N11 0.027(10) 0.125(14) 0.075(9) -0.030(8) -0.010(7) -0.004(8)
N12 0.101(15) 0.075(10) 0.115(13) -0.021(9) -0.031(11) 0.033(9)
N13 0.053(9) 0.068(8) 0.060(8) -0.024(6) 0.006(6) 0.015(6)
N14 0.047(8) 0.048(6) 0.077(9) -0.005(6) -0.001(7) -0.004(5)
N15 0.021(8) 0.078(9) 0.104(10) 0.007(7) -0.012(7) -0.003(6)
N16 0.035(9) 0.118(12) 0.073(9) -0.006(8) -0.004(7) -0.013(8)
N17 0.059(10) 0.057(8) 0.097(10) -0.007(7) -0.005(8) -0.006(6)
N18 0.035(9) 0.109(11) 0.073(9) -0.027(7) 0.004(7) 0.010(7)
N19 0.052(10) 0.069(8) 0.090(10) 0.002(7) 0.019(7) 0.002(7)
N20 0.054(10) 0.061(8) 0.086(10) 0.008(7) -0.006(8) -0.002(6)
N21 0.106(13) 0.074(9) 0.072(9) 0.007(7) 0.000(9) 0.046(9)
N22 0.124(14) 0.044(7) 0.085(10) 0.004(7) -0.010(9) 0.013(8)
N23 0.075(13) 0.084(10) 0.123(15) 0.026(10) -0.002(11) -0.012(9)
N24 0.102(13) 0.081(9) 0.061(8) -0.006(7) -0.036(8) -0.013(8)
C1 0.079(14) 0.036(8) 0.124(17) -0.014(9) 0.025(12) 0.010(8)
C2 0.121(17) 0.042(9) 0.071(12) -0.006(8) 0.014(12) 0.010(9)
C3 0.103(19) 0.072(12) 0.14(2) -0.033(13) 0.044(15) 0.019(12)
C4 0.098(18) 0.101(15) 0.121(19) -0.049(14) 0.056(15) -0.024(13)
C5 0.092(15) 0.069(11) 0.089(14) -0.014(10) 0.033(12) 0.008(10)
C6 0.065(11) 0.029(7) 0.088(11) -0.004(6) 0.012(9) -0.003(6)
C7 0.067(13) 0.046(9) 0.094(12) -0.006(8) -0.018(9) -0.002(8)
C8 0.042(9) 0.045(8) 0.065(9) -0.003(7) 0.005(7) -0.003(6)
C9 0.112(16) 0.045(8) 0.057(10) 0.009(7) 0.002(9) -0.009(8)
C10 0.099(17) 0.088(14) 0.086(14) 0.022(11) -0.007(11) -0.004(11)
C11 0.15(2) 0.077(12) 0.049(10) -0.002(9) -0.002(11) -0.008(12)
C12 0.071(13) 0.075(11) 0.079(12) -0.012(9) 0.003(10) -0.007(9)
C13 0.068(12) 0.055(9) 0.081(11) -0.001(7) 0.011(9) -0.008(7)
C14 0.100(17) 0.047(9) 0.069(10) -0.005(7) 0.000(10) 0.022(9)
C15 0.104(13) 0.053(8) 0.117(12) 0.019(8) -0.006(10) 0.010(8)
C16 0.074(13) 0.060(10) 0.103(13) 0.033(9) 0.027(11) 0.016(8)
C17 0.080(17) 0.14(2) 0.14(2) 0.020(16) 0.026(15) 0.040(14)
C18 0.14(2) 0.13(2) 0.14(2) 0.068(17) 0.039(19) 0.047(18)
C19 0.13(2) 0.102(15) 0.16(2) 0.055(15) 0.092(18) 0.046(14)
C20 0.046(10) 0.040(7) 0.087(11) 0.001(7) -0.016(8) -0.001(6)
C21 0.070(14) 0.052(9) 0.073(10) 0.005(7) -0.012(9) -0.020(9)
C22 0.039(11) 0.069(10) 0.089(11) 0.031(8) -0.012(8) 0.001(7)
C23 0.040(9) 0.042(8) 0.073(9) -0.004(6) 0.000(7) 0.007(6)
C24 0.056(11) 0.045(8) 0.062(9) 0.001(6) -0.001(7) 0.008(7)
C25 0.039(10) 0.071(10) 0.074(10) 0.006(8) -0.010(8) 0.004(7)
C26 0.024(9) 0.049(8) 0.066(9) -0.003(6) -0.009(6) 0.005(6)
C27 0.058(12) 0.043(8) 0.080(10) 0.000(7) 0.004(8) 0.016(7)
C28 0.064(15) 0.079(12) 0.123(17) 0.012(11) 0.003(13) 0.004(10)
C29 0.062(15) 0.091(14) 0.138(19) 0.003(12) -0.026(14) -0.014(10)
C30 0.081(16) 0.099(14) 0.098(15) -0.007(11) -0.016(12) 0.044(12)
C31 0.085(12) 0.079(10) 0.116(12) -0.003(10) 0.023(11) 0.014(9)
C32 0.034(10) 0.060(9) 0.097(13) -0.014(8) 0.001(9) -0.007(7)
C33 0.13(2) 0.051(10) 0.147(19) 0.022(11) 0.067(16) 0.018(11)
C34 0.104(11) 0.105(11) 0.115(11) -0.015(9) 0.022(9) 0.002(9)
C35 0.073(14) 0.092(13) 0.073(12) -0.001(9) 0.014(11) -0.004(10)
C36 0.079(18) 0.19(3) 0.102(16) -0.005(16) 0.035(14) -0.058(17)
C37 0.08(2) 0.26(4) 0.18(3) -0.10(3) 0.00(2) 0.01(2)
C38 0.13(3) 0.16(3) 0.14(2) 0.002(19) -0.01(2) -0.03(2)
C39 0.072(19) 0.19(3) 0.114(18) -0.046(17) -0.028(14) -0.013(16)
C40 0.106(13) 0.112(12) 0.114(12) -0.005(10) 0.041(11) -0.012(10)
C41 0.175(19) 0.169(18) 0.177(18) 0.022(14) 0.016(14) -0.001(14)
C42 0.10(2) 0.095(16) 0.14(2) -0.019(14) 0.029(16) 0.013(15)
C43 0.067(16) 0.073(12) 0.127(17) 0.000(11) -0.015(13) -0.011(10)
C44 0.091(19) 0.094(15) 0.094(14) -0.012(11) 0.005(13) -0.006(12)
C45 0.103(14) 0.121(13) 0.127(13) -0.024(11) -0.016(11) -0.021(11)
C46 0.09(2) 0.073(13) 0.23(3) -0.001(15) 0.08(2) -0.004(11)
C47 0.081(19) 0.110(17) 0.20(3) -0.059(17) -0.076(18) 0.028(13)
C48 0.11(2) 0.058(12) 0.15(2) 0.014(14) 0.010(17) -0.028(12)
C49 0.066(13) 0.087(13) 0.094(13) -0.004(10) 0.010(10) -0.015(10)
C50 0.103(19) 0.072(12) 0.135(18) -0.019(12) 0.015(15) 0.008(11)
C51 0.11(2) 0.093(16) 0.14(2) -0.053(15) 0.028(15) 0.029(13)
C52 0.13(2) 0.084(14) 0.120(18) 0.011(12) 0.023(16) -0.037(14)
C53 0.044(12) 0.113(16) 0.103(14) -0.002(12) -0.004(11) 0.020(10)
C54 0.059(12) 0.073(11) 0.099(13) 0.019(10) 0.020(10) 0.001(9)
C55 0.033(9) 0.063(9) 0.076(11) -0.007(7) 0.000(7) 0.006(6)
C56 0.053(10) 0.034(7) 0.074(9) 0.004(6) -0.002(8) 0.007(6)
C57 0.079(14) 0.070(11) 0.087(13) -0.002(9) -0.005(10) 0.027(9)
C58 0.094(15) 0.052(9) 0.080(12) -0.003(8) 0.002(10) 0.032(9)
C59 0.094(15) 0.064(10) 0.079(11) -0.017(8) -0.005(10) 0.026(9)
C60 0.052(10) 0.036(6) 0.052(8) 0.001(5) -0.006(7) 0.012(6)
C61 0.073(14) 0.055(9) 0.064(10) 0.010(7) -0.005(9) 0.013(8)
C62 0.085(17) 0.091(13) 0.077(11) -0.020(10) 0.034(11) -0.011(10)
C63 0.069(14) 0.081(13) 0.114(15) -0.015(11) 0.005(11) -0.018(11)
C64 0.049(13) 0.082(13) 0.111(15) -0.012(10) -0.003(11) 0.005(10)
C65 0.11(2) 0.055(11) 0.135(18) -0.022(11) 0.006(15) 0.017(11)
C66 0.083(17) 0.078(14) 0.16(2) -0.009(13) 0.003(14) -0.002(12)
C67 0.061(15) 0.119(16) 0.093(13) -0.004(11) 0.011(11) -0.008(11)
C68 0.074(15) 0.064(10) 0.069(11) 0.005(8) -0.025(10) -0.001(8)
C69 0.026(9) 0.069(10) 0.076(10) -0.011(8) -0.012(8) 0.014(7)
C70 0.047(13) 0.083(15) 0.18(2) -0.034(15) -0.031(13) 0.019(10)
C71 0.090(18) 0.066(13) 0.18(2) -0.008(13) 0.003(17) 0.009(12)
C72 0.067(16) 0.097(16) 0.17(2) -0.001(14) 0.004(16) -0.017(11)
C73 0.072(13) 0.048(9) 0.131(16) 0.018(9) 0.023(11) 0.005(8)
C74 0.046(10) 0.085(11) 0.051(8) -0.011(7) -0.005(7) 0.018(8)
C75 0.076(12) 0.088(10) 0.104(12) -0.007(9) 0.010(10) -0.008(9)
C76 0.065(13) 0.047(8) 0.064(9) -0.013(6) 0.003(9) -0.010(7)
C77 0.043(11) 0.048(8) 0.082(11) -0.004(7) 0.002(8) -0.007(6)
C78 0.061(13) 0.041(8) 0.083(12) 0.006(7) -0.009(10) -0.002(7)
C79 0.044(11) 0.058(8) 0.051(8) -0.008(6) -0.010(8) 0.003(6)
C80 0.073(14) 0.054(8) 0.051(9) 0.004(6) 0.005(8) 0.018(7)
C81 0.060(11) 0.054(8) 0.076(11) 0.004(7) 0.005(9) 0.010(7)
C82 0.063(12) 0.064(10) 0.071(10) 0.010(8) -0.012(9) -0.001(8)
C83 0.099(17) 0.100(14) 0.084(13) 0.043(11) 0.021(12) 0.011(12)
C84 0.074(14) 0.077(12) 0.128(16) 0.035(11) 0.024(12) 0.006(10)
C85 0.049(12) 0.078(11) 0.093(12) 0.018(9) -0.005(9) 0.013(8)
C86 0.050(12) 0.082(12) 0.135(17) 0.034(11) 0.020(12) 0.006(9)
C87 0.083(14) 0.073(10) 0.071(11) -0.007(9) -0.005(9) 0.009(9)
C88 0.106(13) 0.100(11) 0.087(11) 0.002(9) 0.011(10) 0.030(10)
C89 0.095(17) 0.095(15) 0.089(13) -0.023(11) 0.011(12) 0.010(11)
C90 0.15(2) 0.075(13) 0.119(18) 0.022(12) 0.012(17) 0.073(14)
C91 0.090(17) 0.080(14) 0.14(2) -0.034(14) 0.005(15) 0.024(12)
C92 0.11(2) 0.17(3) 0.105(18) 0.008(18) 0.045(15) 0.060(19)
C93 0.16(2) 0.082(13) 0.092(14) 0.024(11) 0.056(15) 0.008(13)
C94 0.16(2) 0.041(9) 0.117(16) 0.004(9) 0.049(15) 0.022(10)
C95 0.089(15) 0.048(9) 0.062(10) 0.007(7) 0.007(9) 0.007(9)
C96 0.039(12) 0.118(15) 0.074(12) -0.018(11) 0.010(10) -0.005(10)
C97 0.11(2) 0.120(18) 0.123(19) -0.023(14) -0.012(15) -0.013(15)
C98 0.114(14) 0.131(14) 0.126(13) -0.004(11) 0.028(12) 0.028(12)
C99 0.051(14) 0.087(13) 0.124(17) -0.024(11) 0.005(12) 0.014(10)
C100 0.14(2) 0.098(15) 0.074(12) -0.017(10) 0.045(14) 0.000(13)
C101 0.17(3) 0.084(15) 0.14(2) 0.022(14) -0.09(2) -0.031(16)
C102 0.15(3) 0.109(18) 0.112(19) -0.040(15) -0.039(17) 0.002(16)
C103 0.100(15) 0.048(9) 0.076(11) 0.018(8) -0.006(10) 0.008(8)
C104 0.083(13) 0.056(9) 0.049(8) -0.006(7) -0.013(8) 0.008(8)
C105 0.071(12) 0.036(7) 0.070(10) -0.002(7) -0.016(8) 0.005(7)
C106 0.105(15) 0.062(10) 0.047(9) 0.015(7) 0.009(9) 0.030(9)
C107 0.079(13) 0.051(9) 0.085(12) 0.000(8) -0.006(9) 0.003(8)
C108 0.115(17) 0.054(9) 0.062(10) 0.004(8) -0.003(10) 0.010(9)

loop_
_atom_type_symbol
_atom_type_description
_atom_type_scat_dispersion_real
_atom_type_scat_dispersion_imag
_atom_type_scat_source
C C 0.0030 0.0020 'International Tables Vol C Tables 4.2.6.8 and 6.1.1.4'
H H 0.0000 0.0000 'International Tables Vol C Tables 4.2.6.8 and 6.1.1.4'
N N 0.0060 0.0030 'International Tables Vol C Tables 4.2.6.8 and 6.1.1.4'
O O 0.0110 0.0060 'International Tables Vol C Tables 4.2.6.8 and 6.1.1.4'
Pd Pd -1.0250 0.9880 'International Tables Vol C Tables 4.2.6.8 and 6.1.1.4'
I I -0.4360 1.7840 'International Tables Vol C Tables 4.2.6.8 and 6.1.1.4'

loop_
_geom_angle_atom_site_label_1
_geom_angle_atom_site_label_2
_geom_angle_atom_site_label_3
_geom_angle
N1 Pd1 N7 178.6(6)
N1 Pd1 I1 91.3(3)
N7 Pd1 I1 88.8(3)
N1 Pd1 I2 91.1(3)
N7 Pd1 I2 88.8(3)
I1 Pd1 I2 176.96(9)
N13 Pd2 N3 177.4(5)
N13 Pd2 I3 88.0(4)
N3 Pd2 I3 89.5(4)
N13 Pd2 I4 93.6(4)
N3 Pd2 I4 88.9(4)
I3 Pd2 I4 177.75(8)
N5 Pd3 N19 178.1(6)
N5 Pd3 I6 88.0(6)
N19 Pd3 I6 91.2(4)
N5 Pd3 I5 91.2(6)
N19 Pd3 I5 89.7(4)
I6 Pd3 I5 178.01(8)
N9 Pd4 N23 177.5(7)
N9 Pd4 I7 91.9(5)
N23 Pd4 I7 88.5(4)
N9 Pd4 I8 88.0(5)
N23 Pd4 I8 91.6(4)
I7 Pd4 I8 179.33(9)
N11 Pd5 N15 176.5(6)
N11 Pd5 I10 88.3(4)
N15 Pd5 I10 88.2(4)
N11 Pd5 I9 92.2(4)
N15 Pd5 I9 91.3(4)
I10 Pd5 I9 177.47(9)
N21 Pd6 N17 177.0(6)
N21 Pd6 I11 88.9(5)
N17 Pd6 I11 88.3(4)
N21 Pd6 I12 93.9(5)
N17 Pd6 I12 88.9(4)
I11 Pd6 I12 177.08(8)
C5 N1 C1 118.4(18)
C5 N1 Pd1 117.0(14)
C1 N1 Pd1 124.5(13)
C7 N2 C6 123.3(12)
C7 N2 H2A 118.3
C6 N2 H2A 118.3
C8 N3 C12 119.5(14)
C8 N3 Pd2 123.3(9)
C12 N3 Pd2 117.1(11)
C14 N4 C13 113.1(13)
C14 N4 H4A 123.4
C13 N4 H4A 123.4
C19 N5 C15 118.2(15)
C19 N5 Pd3 118.9(12)
C15 N5 Pd3 122.9(12)
C21 N6 C20 125.4(14)
C21 N6 H6A 117.3
C20 N6 H6A 117.3
C32 N7 C28 123.1(19)
C32 N7 Pd1 116.7(13)
C28 N7 Pd1 120.1(15)
C34 N8 C33 124.8(18)
C34 N8 H8A 117.6
C33 N8 H8A 117.6
C35 N9 C39 119.8(19)
C35 N9 Pd4 125.4(13)
C39 N9 Pd4 114.7(15)
C41 N10 C40 130(2)
C41 N10 H10A 114.8
C40 N10 H10A 114.8
C46 N11 C42 117(2)
C46 N11 Pd5 116.6(15)
C42 N11 Pd5 125.8(16)
C48 N12 C47 120(2)
C48 N12 H12A 120.0
C47 N12 H12A 120.0
C55 N13 C59 115.5(13)
C55 N13 Pd2 124.7(9)
C59 N13 Pd2 119.2(10)
C61 N14 C60 117.8(14)
C61 N14 H14A 121.1
C60 N14 H14A 121.1
C62 N15 C66 115.4(17)
C62 N15 Pd5 123.2(12)
C66 N15 Pd5 121.1(14)
C68 N16 C67 121.9(16)
C68 N16 H16A 119.1
C67 N16 H16A 119.1
C69 N17 C73 124.2(14)
C69 N17 Pd6 121.7(11)
C73 N17 Pd6 113.7(12)
C75 N18 C74 120.5(14)
C75 N18 H18A 119.7
C74 N18 H18A 119.7
C86 N19 C82 120.9(15)
C86 N19 Pd3 116.9(12)
C82 N19 Pd3 121.5(11)
C88 N20 C87 121.3(17)
C88 N20 H20A 119.4
C87 N20 H20A 119.4
C93 N21 C89 121.7(15)
C93 N21 Pd6 119.4(12)
C89 N21 Pd6 118.9(12)
C95 N22 C94 121.0(19)
C95 N22 H22A 119.5
C94 N22 H22A 119.5
C96 N23 C100 124(2)
C96 N23 Pd4 121.3(15)
C100 N23 Pd4 114.9(17)
C102 N24 C101 118.2(14)
C102 N24 H24A 120.9
C101 N24 H24A 120.9
C2 C1 N1 121.1(19)
C2 C1 C6 125.8(18)
N1 C1 C6 113.2(18)
C3 C2 C1 118(2)
C3 C2 H2B 120.8
C1 C2 H2B 120.8
C2 C3 C4 123(3)
C2 C3 H3A 118.7
C4 C3 H3A 118.7
C5 C4 C3 119(2)
C5 C4 H4B 120.3
C3 C4 H4B 120.3
C4 C5 N1 120(2)
C4 C5 H5A 120.0
N1 C5 H5A 120.0
N2 C6 C1 111.4(14)
N2 C6 H6B 109.3
C1 C6 H6B 109.3
N2 C6 H6C 109.3
C1 C6 H6C 109.3
H6B C6 H6C 108.0
O1 C7 N2 120.7(14)
O1 C7 C22 122.0(16)
N2 C7 C22 117.1(13)
N3 C8 C9 123.1(14)
N3 C8 C13 112.6(12)
C9 C8 C13 123.6(13)
C8 C9 C10 114.7(16)
C8 C9 H9A 122.7
C10 C9 H9A 122.7
C9 C10 C11 124.4(18)
C9 C10 H10B 117.8
C11 C10 H10B 117.8
C10 C11 C12 116.5(17)
C10 C11 H11A 121.7
C12 C11 H11A 121.7
N3 C12 C11 120.8(17)
N3 C12 H12B 119.6
C11 C12 H12B 119.6
N4 C13 C8 113.2(13)
N4 C13 H13A 108.9
C8 C13 H13A 108.9
N4 C13 H13B 108.9
C8 C13 H13B 108.9
H13A C13 H13B 107.8
O2 C14 N4 126.9(14)
O2 C14 C24 122.7(17)
N4 C14 C24 110.3(16)
C16 C15 N5 122.9(16)
C16 C15 C20 123.0(18)
N5 C15 C20 114.0(17)
C15 C16 C17 121.7(18)
C15 C16 H16B 119.2
C17 C16 H16B 119.2
C16 C17 C18 112.8(19)
C16 C17 H17A 123.6
C18 C17 H17A 123.6
C19 C18 C17 118(2)
C19 C18 H18B 120.9
C17 C18 H18B 120.9
N5 C19 C18 124.4(19)
N5 C19 H19A 117.8
C18 C19 H19A 117.8
N6 C20 C15 110.5(15)
N6 C20 H20B 109.5
C15 C20 H20B 109.5
N6 C20 H20C 109.5
C15 C20 H20C 109.5
H20B C20 H20C 108.1
O3 C21 N6 116.3(16)
O3 C21 C26 121.0(14)
N6 C21 C26 122.6(14)
C23 C22 C27 121.1(14)
C23 C22 C7 121.3(15)
C27 C22 C7 116.8(14)
C22 C23 C24 119.9(13)
C22 C23 H23A 120.1
C24 C23 H23A 120.1
C23 C24 C25 117.5(13)
C23 C24 C14 114.8(14)
C25 C24 C14 126.7(15)
C26 C25 C24 123.0(14)
C26 C25 H25A 118.5
C24 C25 H25A 118.5
C25 C26 C27 117.2(13)
C25 C26 C21 120.2(13)
C27 C26 C21 121.6(12)
C22 C27 C26 120.6(13)
C22 C27 H27A 119.7
C26 C27 H27A 119.7
N7 C28 C29 122(2)
N7 C28 C33 115(2)
C29 C28 C33 123(2)
C28 C29 C30 112(2)
C28 C29 H29A 124.2
C30 C29 H29A 124.2
C31 C30 C29 117(2)
C31 C30 H30A 121.4
C29 C30 H30A 121.4
C32 C31 C30 127(2)
C32 C31 H31A 116.3
C30 C31 H31A 116.3
C31 C32 N7 118(2)
C31 C32 H32A 121.0
N7 C32 H32A 121.0
N8 C33 C28 114(2)
N8 C33 H33A 108.8
C28 C33 H33A 108.8
N8 C33 H33B 108.8
C28 C33 H33B 108.8
H33A C33 H33B 107.6
N8 C34 O4 124.2(16)
N8 C34 C49 119.9(15)
O4 C34 C49 114.5(13)
N9 C35 C40 115.0(19)
N9 C35 C36 115.8(19)
C40 C35 C36 128.3(19)
C37 C36 C35 125(2)
C37 C36 H36A 117.6
C35 C36 H36A 117.6
C38 C37 C36 116(3)
C38 C37 H37A 122.1
C36 C37 H37A 122.1
C37 C38 C39 123(3)
C37 C38 H38A 118.7
C39 C38 H38A 118.7
C38 C39 N9 120(2)
C38 C39 H39 120.0
N9 C39 H39 120.0
C35 C40 N10 112(2)
C35 C40 H40A 109.3
N10 C40 H40A 109.3
C35 C40 H40B 109.3
N10 C40 H40B 109.3
H40A C40 H40B 107.9
N10 C41 O5 117(2)
N10 C41 C51 121.1(19)
O5 C41 C51 117(2)
N11 C42 C43 117(3)
N11 C42 C47 112(2)
C43 C42 C47 129(2)
C44 C43 C42 126(2)
C44 C43 H43A 116.8
C42 C43 H43A 116.8
C43 C44 C45 121(2)
C43 C44 H44A 119.6
C45 C44 H44A 119.6
C44 C45 C46 112(3)
C44 C45 H45A 124.0
C46 C45 H45A 124.0
N11 C46 C45 124(2)
N11 C46 H46A 118.0
C45 C46 H46A 118.0
N12 C47 C42 111.7(19)
N12 C47 H47A 109.3
C42 C47 H47A 109.3
N12 C47 H47B 109.3
C42 C47 H47B 109.3
H47A C47 H47B 107.9
O6 C48 N12 125(2)
O6 C48 C53 117(2)
N12 C48 C53 118(2)
C54 C49 C50 121.4(15)
C54 C49 C34 120.4(16)
C50 C49 C34 117.7(17)
C49 C50 C51 112.3(17)
C49 C50 H50A 123.9
C51 C50 H50A 123.9
C52 C51 C41 117(2)
C52 C51 C50 120.2(19)
C41 C51 C50 121.2(19)
C51 C52 C53 124(2)
C51 C52 H52A 118.1
C53 C52 H52A 118.1
C52 C53 C54 113.7(18)
C52 C53 C48 120(2)
C54 C53 C48 124.3(19)
C49 C54 C53 124.7(16)
C49 C54 H54A 117.6
C53 C54 H54A 117.6
N13 C55 C56 120.9(13)
N13 C55 C60 117.6(13)
C56 C55 C60 121.4(13)
C57 C56 C55 118.1(14)
C57 C56 H56A 120.9
C55 C56 H56A 120.9
C58 C57 C56 120.9(16)
C58 C57 H57A 119.5
C56 C57 H57A 119.5
C57 C58 C59 119.2(15)
C57 C58 H58A 120.4
C59 C58 H58A 120.4
C58 C59 N13 125.2(16)
C58 C59 H59A 117.4
N13 C59 H59A 117.4
N14 C60 C55 112.7(11)
N14 C60 H60A 109.0
C55 C60 H60A 109.0
N14 C60 H60B 109.0
C55 C60 H60B 109.0
H60A C60 H60B 107.8
O7 C61 N14 123.9(15)
O7 C61 C76 120.6(15)
N14 C61 C76 115.1(16)
N15 C62 C63 123.3(19)
N15 C62 C67 116.7(16)
C63 C62 C67 120(2)
C64 C63 C62 119(2)
C64 C63 H63A 120.7
C62 C63 H63A 120.7
C65 C64 C63 116(2)
C65 C64 H64A 121.8
C63 C64 H64A 121.8
C64 C65 C66 123(2)
C64 C65 H65A 118.3
C66 C65 H65A 118.3
C65 C66 N15 121(2)
C65 C66 H66A 119.7
N15 C66 H66A 119.7
N16 C67 C62 113.1(17)
N16 C67 H67A 109.0
C62 C67 H67A 109.0
N16 C67 H67B 109.0
C62 C67 H67B 109.0
H67A C67 H67B 107.8
N16 C68 O8 122.2(18)
N16 C68 C78 119.5(16)
O8 C68 C78 118.3(18)
N17 C69 C70 116.0(18)
N17 C69 C74 118.4(13)
C70 C69 C74 125.6(18)
C71 C70 C69 125(3)
C71 C70 H70A 117.6
C69 C70 H70A 117.6
C70 C71 C72 125(2)
C70 C71 H71A 117.7
C72 C71 H71A 117.7
C71 C72 C73 112(2)
C71 C72 H72A 124.0
C73 C72 H72A 124.0
N17 C73 C72 118.3(17)
N17 C73 H73A 120.9
C72 C73 H73A 120.9
C69 C74 N18 119.6(13)
C69 C74 H74A 107.4
N18 C74 H74A 107.4
C69 C74 H74B 107.4
N18 C74 H74B 107.4
H74A C74 H74B 107.0
N18 C75 O9 121.5(13)
N18 C75 C80 124.3(19)
O9 C75 C80 114.0(17)
C77 C76 C81 120.1(15)
C77 C76 C61 123.4(15)
C81 C76 C61 116.5(16)
C78 C77 C76 121.3(15)
C78 C77 H77A 119.3
C76 C77 H77A 119.3
C77 C78 C79 118.6(16)
C77 C78 C68 120.0(16)
C79 C78 C68 121.4(16)
C80 C79 C78 121.4(14)
C80 C79 H79A 119.3
C78 C79 H79A 119.3
C79 C80 C81 120.6(13)
C79 C80 C75 121.5(16)
C81 C80 C75 117.5(17)
C76 C81 C80 117.5(16)
C76 C81 H81A 121.2
C80 C81 H81A 121.2
C83 C82 N19 119.7(16)
C83 C82 C87 120.9(15)
N19 C82 C87 119.4(15)
C82 C83 C84 122.2(16)
C82 C83 H83A 118.9
C84 C83 H83A 118.9
C85 C84 C83 114.2(17)
C85 C84 H84A 122.9
C83 C84 H84A 122.9
C86 C85 C84 120.7(16)
C86 C85 H85A 119.6
C84 C85 H85A 119.6
N19 C86 C85 122.0(17)
N19 C86 H86A 119.0
C85 C86 H86A 119.0
N20 C87 C82 115.7(14)
N20 C87 H87A 108.4
C82 C87 H87A 108.4
N20 C87 H87B 108.4
C82 C87 H87B 108.4
H87A C87 H87B 107.4
N20 C88 O10 121.9(19)
N20 C88 C103 119(2)
O10 C88 C103 118(2)
C94 C89 N21 118.4(16)
C94 C89 C90 125(2)
N21 C89 C90 113.5(18)
C91 C90 C89 119.1(19)
C91 C90 H90A 120.4
C89 C90 H90A 120.4
C92 C91 C90 127(2)
C92 C91 H91A 116.6
C90 C91 H91A 116.6
C91 C92 C93 118(2)
C91 C92 H92A 121.2
C93 C92 H92A 121.2
N21 C93 C92 117.1(19)
N21 C93 H93A 121.5
C92 C93 H93A 121.5
C89 C94 N22 112.4(15)
C89 C94 H94A 109.1
N22 C94 H94A 109.1
C89 C94 H94B 109.1
N22 C94 H94B 109.1
H94A C94 H94B 107.8
N22 C95 O11 122.6(17)
N22 C95 C105 118.9(18)
O11 C95 C105 118.5(15)
N23 C96 C101 115(2)
N23 C96 C97 121.9(19)
C101 C96 C97 123(2)
C96 C97 C98 115(2)
C96 C97 H97A 122.6
C98 C97 H97A 122.6
C99 C98 C97 117(3)
C99 C98 H98A 121.3
C97 C98 H98A 121.3
C100 C99 C98 124(2)
C100 C99 H99A 118.1
C98 C99 H99A 118.1
C99 C100 N23 117(2)
C99 C100 H10C 121.7
N23 C100 H10C 121.7
C96 C101 N24 116(2)
C96 C101 H10D 108.3
N24 C101 H10D 108.3
C96 C101 H10E 108.3
N24 C101 H10E 108.3
H10D C101 H10E 107.4
N24 C102 O12 126.8(13)
N24 C102 C107 120.5(12)
O12 C102 C107 112.7(11)
C104 C103 C108 118.5(14)
C104 C103 C88 125.0(18)
C108 C103 C88 116.4(16)
C103 C104 C105 119.2(15)
C103 C104 H10F 120.4
C105 C104 H10F 120.4
C106 C105 C104 120.5(13)
C106 C105 C95 117.4(14)
C104 C105 C95 121.2(15)
C105 C106 C107 123.7(13)
C105 C106 H10G 118.1
C107 C106 H10G 118.1
C108 C107 C106 115.0(14)
C108 C107 C102 123.6(14)
C106 C107 C102 120.6(14)
C107 C108 C103 121.8(15)
C107 C108 H10H 119.1
C103 C108 H10H 119.1

loop_
_geom_bond_atom_site_label_1
_geom_bond_atom_site_label_2
_geom_bond_distance
Pd1 N1 2.022(16)
Pd1 N7 2.089(19)
Pd1 I1 2.5029(18)
Pd1 I2 2.508(2)
Pd2 N13 1.982(13)
Pd2 N3 2.031(12)
Pd2 I3 2.469(2)
Pd2 I4 2.471(2)
Pd3 N5 2.024(12)
Pd3 N19 2.038(13)
Pd3 I6 2.457(2)
Pd3 I5 2.492(2)
Pd4 N9 2.028(16)
Pd4 N23 2.097(17)
Pd4 I7 2.449(2)
Pd4 I8 2.511(2)
Pd5 N11 1.986(16)
Pd5 N15 2.024(14)
Pd5 I10 2.472(3)
Pd5 I9 2.487(2)
Pd6 N21 1.982(13)
Pd6 N17 2.058(13)
Pd6 I11 2.475(2)
Pd6 I12 2.493(2)
O1 C7 1.270(18)
O2 C14 1.15(2)
O3 C21 1.254(18)
O4 C34 1.378(4)
O5 C41 1.381(5)
O6 C48 1.28(3)
O7 C61 1.24(2)
O8 C68 1.27(2)
O9 C75 1.34(2)
O10 C88 1.29(3)
O11 C95 1.28(2)
O12 C102 1.379(4)
N1 C5 1.33(2)
N1 C1 1.36(2)
N2 C7 1.36(2)
N2 C6 1.46(2)
N2 H2A 0.8600
N3 C8 1.316(17)
N3 C12 1.33(2)
N4 C14 1.45(2)
N4 C13 1.472(19)
N4 H4A 0.8600
N5 C19 1.31(2)
N5 C15 1.40(2)
N6 C21 1.351(19)
N6 C20 1.382(18)
N6 H6A 0.8600
N7 C32 1.30(2)
N7 C28 1.36(2)
N8 C34 1.254(5)
N8 C33 1.46(2)
N8 H8A 0.8600
N9 C35 1.26(2)
N9 C39 1.45(3)
N10 C41 1.251(5)
N10 C40 1.46(3)
N10 H10A 0.8600
N11 C46 1.27(3)
N11 C42 1.32(3)
N12 C48 1.28(3)
N12 C47 1.45(3)
N12 H12A 0.8600
N13 C55 1.339(19)
N13 C59 1.406(19)
N14 C61 1.35(2)
N14 C60 1.465(18)
N14 H14A 0.8600
N15 C62 1.29(2)
N15 C66 1.33(2)
N16 C68 1.26(2)
N16 C67 1.43(2)
N16 H16A 0.8600
N17 C69 1.29(2)
N17 C73 1.36(2)
N18 C75 1.27(2)
N18 C74 1.463(19)
N18 H18A 0.8600
N19 C86 1.28(2)
N19 C82 1.35(2)
N20 C88 1.26(3)
N20 C87 1.40(2)
N20 H20A 0.8600
N21 C93 1.39(2)
N21 C89 1.43(3)
N22 C95 1.26(2)
N22 C94 1.50(2)
N22 H22A 0.8600
N23 C96 1.26(2)
N23 C100 1.40(3)
N24 C102 1.255(5)
N24 C101 1.63(3)
N24 H24A 0.8600
C1 C2 1.32(3)
C1 C6 1.58(2)
C2 C3 1.28(3)
C2 H2B 0.9300
C3 C4 1.34(3)
C3 H3A 0.9300
C4 C5 1.30(3)
C4 H4B 0.9300
C5 H5A 0.9300
C6 H6B 0.9700
C6 H6C 0.9700
C7 C22 1.50(2)
C8 C9 1.34(2)
C8 C13 1.58(2)
C9 C10 1.34(2)
C9 H9A 0.9300
C10 C11 1.34(3)
C10 H10B 0.9300
C11 C12 1.35(3)
C11 H11A 0.9300
C12 H12B 0.9300
C13 H13A 0.9700
C13 H13B 0.9700
C14 C24 1.55(2)
C15 C16 1.35(3)
C15 C20 1.54(2)
C16 C17 1.44(3)
C16 H16B 0.9300
C17 C18 1.53(3)
C17 H17A 0.9300
C18 C19 1.37(3)
C18 H18B 0.9300
C19 H19A 0.9300
C20 H20B 0.9700
C20 H20C 0.9700
C21 C26 1.42(2)
C22 C23 1.33(2)
C22 C27 1.41(2)
C23 C24 1.40(2)
C23 H23A 0.9300
C24 C25 1.44(2)
C25 C26 1.32(2)
C25 H25A 0.9300
C26 C27 1.41(2)
C27 H27A 0.9300
C28 C29 1.38(3)
C28 C33 1.51(3)
C29 C30 1.52(3)
C29 H29A 0.9300
C30 C31 1.31(3)
C30 H30A 0.9300
C31 C32 1.27(3)
C31 H31A 0.9300
C32 H32A 0.9300
C33 H33A 0.9700
C33 H33B 0.9700
C34 C49 1.490(2)
C35 C40 1.42(3)
C35 C36 1.43(3)
C36 C37 1.42(4)
C36 H36A 0.9300
C37 C38 1.21(4)
C37 H37A 0.9300
C38 C39 1.40(4)
C38 H38A 0.9300
C39 H39 0.9300
C40 H40A 0.9700
C40 H40B 0.9700
C41 C51 1.490(2)
C42 C43 1.38(3)
C42 C47 1.50(3)
C43 C44 1.23(3)
C43 H43A 0.9300
C44 C45 1.29(3)
C44 H44A 0.9300
C45 C46 1.54(3)
C45 H45A 0.9300
C46 H46A 0.9300
C47 H47A 0.9700
C47 H47B 0.9700
C48 C53 1.47(3)
C49 C54 1.37(2)
C49 C50 1.47(3)
C50 C51 1.49(3)
C50 H50A 0.9300
C51 C52 1.37(3)
C52 C53 1.39(3)
C52 H52A 0.9300
C53 C54 1.39(3)
C54 H54A 0.9300
C55 C56 1.45(2)
C55 C60 1.501(19)
C56 C57 1.40(2)
C56 H56A 0.9300
C57 C58 1.31(2)
C57 H57A 0.9300
C58 C59 1.35(2)
C58 H58A 0.9300
C59 H59A 0.9300
C60 H60A 0.9700
C60 H60B 0.9700
C61 C76 1.52(2)
C62 C63 1.40(3)
C62 C67 1.69(3)
C63 C64 1.31(3)
C63 H63A 0.9300
C64 C65 1.31(3)
C64 H64A 0.9300
C65 C66 1.32(3)
C65 H65A 0.9300
C66 H66A 0.9300
C67 H67A 0.9700
C67 H67B 0.9700
C68 C78 1.46(2)
C69 C70 1.34(2)
C69 C74 1.44(2)
C70 C71 1.25(3)
C70 H70A 0.9300
C71 C72 1.36(3)
C71 H71A 0.9300
C72 C73 1.46(3)
C72 H72A 0.9300
C73 H73A 0.9300
C74 H74A 0.9700
C74 H74B 0.9700
C75 C80 1.484(5)
C76 C77 1.40(2)
C76 C81 1.40(2)
C77 C78 1.38(2)
C77 H77A 0.9300
C78 C79 1.41(2)
C79 C80 1.35(2)
C79 H79A 0.9300
C80 C81 1.44(2)
C81 H81A 0.9300
C82 C83 1.33(2)
C82 C87 1.54(2)
C83 C84 1.42(3)
C83 H83A 0.9300
C84 C85 1.39(2)
C84 H84A 0.9300
C85 C86 1.37(2)
C85 H85A 0.9300
C86 H86A 0.9300
C87 H87A 0.9700
C87 H87B 0.9700
C88 C103 1.52(3)
C89 C94 1.40(3)
C89 C90 1.46(3)
C90 C91 1.39(3)
C90 H90A 0.9300
C91 C92 1.19(3)
C91 H91A 0.9300
C92 C93 1.48(3)
C92 H92A 0.9300
C93 H93A 0.9300
C94 H94A 0.9700
C94 H94B 0.9700
C95 C105 1.50(2)
C96 C101 1.35(4)
C96 C97 1.38(3)
C97 C98 1.46(3)
C97 H97A 0.9300
C98 C99 1.37(3)
C98 H98A 0.9300
C99 C100 1.26(3)
C99 H99A 0.9300
C100 H10C 0.9300
C101 H10D 0.9700
C101 H10E 0.9700
C102 C107 1.4900(15)
C103 C104 1.37(2)
C103 C108 1.43(3)
C104 C105 1.38(2)
C104 H10F 0.9300
C105 C106 1.33(2)
C106 C107 1.40(2)
C106 H10G 0.9300
C107 C108 1.38(2)
C108 H10H 0.9300

loop_
_platon_squeeze_void_nr
_platon_squeeze_void_average_x
_platon_squeeze_void_average_y
_platon_squeeze_void_average_z
_platon_squeeze_void_volume
_platon_squeeze_void_count_electrons
_platon_squeeze_void_content
1 -0.012 0.470 -0.009 9475 3143 ' '
